data_1561695
loop_
_publ_author_name
'Liu, Yunsheng'
'Mei, Dajiang'
'Xu, Jingli'
'Wu, Yuandong'

_publ_section_title
;
 Hydrothermal synthesis, structures and optical properties of
 A2Zn3(SeO3)4&#x00B7;XH2O (A=Li, Na, K; X=2 or 0)
;
_journal_name_full 'Journal of Solid State Chemistry'
_journal_page_first 193
_journal_page_last 199
_journal_paper_doi 10.1016/j.jssc.2015.09.033
_journal_volume 232
_journal_year 2015
_chemical_formula_moiety 'O12 Se4 Zn3, 2(K)'
_chemical_formula_sum 'K2 O12 Se4 Zn3'
_chemical_formula_weight 782.15
_space_group_crystal_system monoclinic
_space_group_IT_number 15
_space_group_name_Hall '-C 2yc'
_space_group_name_H-M_alt 'C 1 2/c 1'
_atom_sites_solution_hydrogens .
_cell_angle_alpha 90
_cell_angle_beta 93.456(2)
_cell_angle_gamma 90
_cell_formula_units_Z 4
_cell_length_a 11.3584(12)
_cell_length_b 8.6091(9)
_cell_length_c 13.6816(14)
_cell_measurement_temperature 283(2)
_cell_volume 1335.4(2)
_computing_structure_refinement 'SHELXL-2014/6 (Sheldrick, 2014)'
_diffrn_ambient_temperature 283(2)
_diffrn_measured_fraction_theta_full 0.973
_diffrn_measured_fraction_theta_max 0.978
_diffrn_radiation_type MoK\a
_diffrn_radiation_wavelength 0.71073
_diffrn_reflns_av_R_equivalents 0.0359
_diffrn_reflns_av_unetI/netI 0.0427
_diffrn_reflns_Laue_measured_fraction_full 0.973
_diffrn_reflns_Laue_measured_fraction_max 0.978
_diffrn_reflns_limit_h_max 13
_diffrn_reflns_limit_h_min -14
_diffrn_reflns_limit_k_max 11
_diffrn_reflns_limit_k_min -9
_diffrn_reflns_limit_l_max 18
_diffrn_reflns_limit_l_min -17
_diffrn_reflns_number 4577
_diffrn_reflns_point_group_measured_fraction_full 0.973
_diffrn_reflns_point_group_measured_fraction_max 0.978
_diffrn_reflns_theta_full 25.000
_diffrn_reflns_theta_max 27.997
_diffrn_reflns_theta_min 2.971
_exptl_absorpt_coefficient_mu 16.926
_exptl_absorpt_correction_T_max 0.7462
_exptl_absorpt_correction_T_min 0.4711
_exptl_absorpt_correction_type multi-scan
_exptl_absorpt_process_details SADABS
_exptl_crystal_colour colourless
_exptl_crystal_density_diffrn 3.890
_exptl_crystal_description Block
_exptl_crystal_F_000 1440
_exptl_crystal_size_max 0.100
_exptl_crystal_size_mid 0.050
_exptl_crystal_size_min 0.020
_refine_diff_density_max 0.941
_refine_diff_density_min -0.933
_refine_diff_density_rms 0.212
_refine_ls_extinction_coef .
_refine_ls_extinction_method none
_refine_ls_goodness_of_fit_ref 1.088
_refine_ls_hydrogen_treatment undef
_refine_ls_matrix_type full
_refine_ls_number_parameters 96
_refine_ls_number_reflns 1583
_refine_ls_number_restraints 0
_refine_ls_restrained_S_all 1.088
_refine_ls_R_factor_all 0.0493
_refine_ls_R_factor_gt 0.0320
_refine_ls_shift/su_max 0.000
_refine_ls_shift/su_mean 0.000
_refine_ls_structure_factor_coef Fsqd
_refine_ls_weighting_details 'w=1/[\s^2^(Fo^2^)+(0.0283P)^2^+3.7011P] where P=(Fo^2^+2Fc^2^)/3'
_refine_ls_weighting_scheme calc
_refine_ls_wR_factor_gt 0.0636
_refine_ls_wR_factor_ref 0.0705
_reflns_Friedel_coverage 0.000
_reflns_Friedel_fraction_full .
_reflns_Friedel_fraction_max .
_reflns_number_gt 1273
_reflns_number_total 1583
_reflns_threshold_expression 'I > 2\s(I)'
_cod_data_source_file K2Zn3SeO34.cif
_cod_data_source_block 1
_cod_original_sg_symbol_H-M 'C 2/c'
_cod_database_code 1561695
_shelx_space_group_comment
;
The symmetry employed for this shelxl refinement is uniquely defined
by the following loop, which should always be used as a source of
symmetry information in preference to the above space-group names.
They are only intended as comments.
;
_shelx_estimated_absorpt_t_min 0.282
_shelx_estimated_absorpt_t_max 0.728
_shelxl_version_number 2014/6

loop_
_space_group_symop_operation_xyz
'x, y, z'
'-x, y, -z+1/2'
'x+1/2, y+1/2, z'
'-x+1/2, y+1/2, -z+1/2'
'-x, -y, -z'
'x, -y, z-1/2'
'-x+1/2, -y+1/2, -z'
'x+1/2, -y+1/2, z-1/2'

loop_
_atom_site_label
_atom_site_type_symbol
_atom_site_fract_x
_atom_site_fract_y
_atom_site_fract_z
_atom_site_U_iso_or_equiv
_atom_site_adp_type
_atom_site_occupancy
_atom_site_site_symmetry_order
_atom_site_calc_flag
_atom_site_refinement_flags_posn
_atom_site_refinement_flags_adp
_atom_site_refinement_flags_occupancy
_atom_site_disorder_assembly
_atom_site_disorder_group
Se1 Se 0.19907(5) 0.21887(7) 0.22223(4) 0.01825(15) Uani 1 1 d . . . . .
Se2 Se 0.52033(5) 0.19888(6) 0.12901(4) 0.01558(14) Uani 1 1 d . . . . .
Zn1 Zn 0.02520(6) 0.34830(8) 0.39828(5) 0.01903(16) Uani 1 1 d . . . . .
Zn2 Zn 0.0000 -0.00465(10) 0.7500 0.0183(2) Uani 1 2 d S T P . .
K1 K 0.20988(11) 0.00732(15) 0.48319(9) 0.0237(3) Uani 1 1 d . . . . .
O1 O 0.1385(4) 0.0628(5) 0.1675(3) 0.0296(10) Uani 1 1 d . . . . .
O2 O 0.1362(3) 0.3653(5) 0.1552(3) 0.0274(9) Uani 1 1 d . . . . .
O3 O 0.1181(4) 0.2062(5) 0.3228(3) 0.0267(10) Uani 1 1 d . . . . .
O4 O 0.4352(3) 0.3538(4) 0.1462(3) 0.0206(8) Uani 1 1 d . . . . .
O5 O 0.5844(4) 0.2370(5) 0.0239(3) 0.0284(10) Uani 1 1 d . . . . .
O6 O 0.4191(3) 0.0649(4) 0.0917(3) 0.0206(8) Uani 1 1 d . . . . .

loop_
_atom_site_aniso_label
_atom_site_aniso_U_11
_atom_site_aniso_U_22
_atom_site_aniso_U_33
_atom_site_aniso_U_23
_atom_site_aniso_U_13
_atom_site_aniso_U_12
Se1 0.0179(3) 0.0204(3) 0.0164(3) 0.0025(2) 0.0005(2) -0.0012(2)
Se2 0.0197(3) 0.0146(3) 0.0122(2) -0.0016(2) -0.0010(2) -0.0007(2)
Zn1 0.0240(3) 0.0142(3) 0.0186(3) -0.0002(3) -0.0016(3) 0.0023(3)
Zn2 0.0238(5) 0.0135(5) 0.0180(4) 0.000 0.0037(4) 0.000
K1 0.0273(6) 0.0226(7) 0.0209(6) -0.0009(5) -0.0008(5) 0.0033(5)
O1 0.036(2) 0.028(2) 0.025(2) -0.0041(19) 0.0081(19) -0.007(2)
O2 0.026(2) 0.027(2) 0.029(2) 0.0144(19) -0.0046(18) -0.0040(18)
O3 0.040(2) 0.020(2) 0.021(2) 0.0040(17) 0.0119(19) 0.0077(19)
O4 0.026(2) 0.014(2) 0.0202(19) -0.0025(16) -0.0029(16) 0.0046(16)
O5 0.038(2) 0.029(3) 0.0193(19) -0.0063(18) 0.0093(18) -0.0149(19)
O6 0.0233(19) 0.0098(18) 0.028(2) -0.0024(16) -0.0054(17) -0.0023(15)

loop_
_atom_type_symbol
_atom_type_description
_atom_type_scat_dispersion_real
_atom_type_scat_dispersion_imag
_atom_type_scat_source
O O 0.0106 0.0060 'International Tables Vol C Tables 4.2.6.8 and 6.1.1.4'
K K 0.2009 0.2494 'International Tables Vol C Tables 4.2.6.8 and 6.1.1.4'
Zn Zn 0.2839 1.4301 'International Tables Vol C Tables 4.2.6.8 and 6.1.1.4'
Se Se -0.0929 2.2259 'International Tables Vol C Tables 4.2.6.8 and 6.1.1.4'

loop_
_geom_angle_atom_site_label_1
_geom_angle_atom_site_label_2
_geom_angle_atom_site_label_3
_geom_angle
_geom_angle_site_symmetry_1
_geom_angle_site_symmetry_3
O1 Se1 O2 102.0(2) . .
O1 Se1 O3 94.8(2) . .
O2 Se1 O3 104.76(19) . .
O1 Se1 Zn2 42.06(13) . 5_556
O2 Se1 Zn2 103.48(14) . 5_556
O3 Se1 Zn2 53.33(14) . 5_556
O1 Se1 K1 40.26(13) . 6
O2 Se1 K1 87.12(15) . 6
O3 Se1 K1 134.95(14) . 6
Zn2 Se1 K1 81.74(2) 5_556 6
O1 Se1 K1 107.87(14) . 4
O2 Se1 K1 42.52(14) . 4
O3 Se1 K1 142.65(14) . 4
Zn2 Se1 K1 136.10(2) 5_556 4
K1 Se1 K1 71.72(3) 6 4
O4 Se2 O5 104.4(2) . .
O4 Se2 O6 101.47(19) . .
O5 Se2 O6 101.35(19) . .
O4 Se2 K1 150.74(14) . 2_655
O5 Se2 K1 49.61(15) . 2_655
O6 Se2 K1 97.47(13) . 2_655
O2 Zn1 O5 128.95(18) 2 8_456
O2 Zn1 O3 112.15(17) 2 .
O5 Zn1 O3 93.55(16) 8_456 .
O2 Zn1 O6 104.31(16) 2 4
O5 Zn1 O6 101.70(17) 8_456 4
O3 Zn1 O6 116.64(17) . 4
O2 Zn1 K1 154.31(13) 2 7_556
O5 Zn1 K1 59.52(13) 8_456 7_556
O3 Zn1 K1 89.47(13) . 7_556
O6 Zn1 K1 51.56(10) 4 7_556
O2 Zn1 K1 132.42(13) 2 .
O5 Zn1 K1 43.63(12) 8_456 .
O3 Zn1 K1 50.45(11) . .
O6 Zn1 K1 123.20(11) 4 .
K1 Zn1 K1 71.96(3) 7_556 .
O2 Zn1 K1 41.70(11) 2 3_455
O5 Zn1 K1 97.89(11) 8_456 3_455
O3 Zn1 K1 151.10(13) . 3_455
O6 Zn1 K1 86.91(11) 4 3_455
K1 Zn1 K1 119.18(3) 7_556 3_455
K1 Zn1 K1 131.32(4) . 3_455
O4 Zn2 O4 100.4(2) 7_556 8_456
O4 Zn2 O1 106.45(17) 7_556 6_556
O4 Zn2 O1 91.67(16) 8_456 6_556
O4 Zn2 O1 91.67(16) 7_556 5_556
O4 Zn2 O1 106.45(16) 8_456 5_556
O1 Zn2 O1 151.7(3) 6_556 5_556
O4 Zn2 O3 158.86(14) 7_556 5_556
O4 Zn2 O3 90.14(14) 8_456 5_556
O1 Zn2 O3 91.35(16) 6_556 5_556
O1 Zn2 O3 67.66(15) 5_556 5_556
O4 Zn2 O3 90.14(14) 7_556 6_556
O4 Zn2 O3 158.86(14) 8_456 6_556
O1 Zn2 O3 67.66(15) 6_556 6_556
O1 Zn2 O3 91.35(16) 5_556 6_556
O3 Zn2 O3 86.13(19) 5_556 6_556
O4 Zn2 Se1 123.82(11) 7_556 5_556
O4 Zn2 Se1 103.94(10) 8_456 5_556
O1 Zn2 Se1 122.36(13) 6_556 5_556
O1 Zn2 Se1 32.93(12) 5_556 5_556
O3 Zn2 Se1 35.12(9) 5_556 5_556
O3 Zn2 Se1 84.70(10) 6_556 5_556
O4 Zn2 Se1 103.94(10) 7_556 6_556
O4 Zn2 Se1 123.82(11) 8_456 6_556
O1 Zn2 Se1 32.93(12) 6_556 6_556
O1 Zn2 Se1 122.36(13) 5_556 6_556
O3 Zn2 Se1 84.70(10) 5_556 6_556
O3 Zn2 Se1 35.12(9) 6_556 6_556
Se1 Zn2 Se1 102.92(4) 5_556 6_556
O4 Zn2 K1 139.53(11) 7_556 5_556
O4 Zn2 K1 41.14(11) 8_456 5_556
O1 Zn2 K1 89.99(12) 6_556 5_556
O1 Zn2 K1 89.85(12) 5_556 5_556
O3 Zn2 K1 49.08(9) 5_556 5_556
O3 Zn2 K1 130.26(10) 6_556 5_556
Se1 Zn2 K1 70.39(2) 5_556 5_556
Se1 Zn2 K1 109.16(2) 6_556 5_556
O4 Zn2 K1 41.14(11) 7_556 6_556
O4 Zn2 K1 139.53(11) 8_456 6_556
O1 Zn2 K1 89.85(12) 6_556 6_556
O1 Zn2 K1 89.99(12) 5_556 6_556
O3 Zn2 K1 130.26(10) 5_556 6_556
O3 Zn2 K1 49.08(9) 6_556 6_556
Se1 Zn2 K1 109.16(2) 5_556 6_556
Se1 Zn2 K1 70.39(2) 6_556 6_556
K1 Zn2 K1 179.32(5) 5_556 6_556
O4 K1 O5 103.07(13) 4_545 8_456
O4 K1 O1 106.95(13) 4_545 6_556
O5 K1 O1 78.58(12) 8_456 6_556
O4 K1 O6 135.01(12) 4_545 6_556
O5 K1 O6 120.97(13) 8_456 6_556
O1 K1 O6 75.72(12) 6_556 6_556
O4 K1 O2 74.62(11) 4_545 4_545
O5 K1 O2 145.03(13) 8_456 4_545
O1 K1 O2 136.07(13) 6_556 4_545
O6 K1 O2 74.23(11) 6_556 4_545
O4 K1 O3 67.51(12) 4_545 .
O5 K1 O3 60.59(11) 8_456 .
O1 K1 O3 134.60(12) 6_556 .
O6 K1 O3 141.42(12) 6_556 .
O2 K1 O3 87.64(12) 4_545 .
O4 K1 O5 137.13(11) 4_545 2_655
O5 K1 O5 83.91(12) 8_456 2_655
O1 K1 O5 115.86(12) 6_556 2_655
O6 K1 O5 62.31(11) 6_556 2_655
O2 K1 O5 76.25(11) 4_545 2_655
O3 K1 O5 80.59(11) . 2_655
O4 K1 Zn1 159.95(9) 4_545 7_556
O5 K1 Zn1 93.66(10) 8_456 7_556
O1 K1 Zn1 86.96(10) 6_556 7_556
O6 K1 Zn1 33.54(8) 6_556 7_556
O2 K1 Zn1 85.34(8) 4_545 7_556
O3 K1 Zn1 113.02(9) . 7_556
O5 K1 Zn1 33.24(7) 2_655 7_556
O4 K1 Zn1 82.63(9) 4_545 .
O5 K1 Zn1 29.92(8) 8_456 .
O1 K1 Zn1 105.34(9) 6_556 .
O6 K1 Zn1 141.28(9) 6_556 .
O2 K1 Zn1 118.17(9) 4_545 .
O3 K1 Zn1 30.96(7) . .
O5 K1 Zn1 84.18(8) 2_655 .
Zn1 K1 Zn1 108.04(3) 7_556 .
O4 K1 Se1 105.26(9) 4_545 6_556
O5 K1 Se1 101.21(9) 8_456 6_556
O1 K1 Se1 22.94(9) 6_556 6_556
O6 K1 Se1 60.09(8) 6_556 6_556
O2 K1 Se1 113.16(9) 4_545 6_556
O3 K1 Se1 155.99(9) . 6_556
O5 K1 Se1 114.86(8) 2_655 6_556
Zn1 K1 Se1 81.81(3) 7_556 6_556
Zn1 K1 Se1 128.22(4) . 6_556
O4 K1 Zn2 29.73(8) 4_545 5_556
O5 K1 Zn2 82.42(9) 8_456 5_556
O1 K1 Zn2 123.50(10) 6_556 5_556
O6 K1 Zn2 154.05(9) 6_556 5_556
O2 K1 Zn2 79.98(8) 4_545 5_556
O3 K1 Zn2 37.84(8) . 5_556
O5 K1 Zn2 114.25(8) 2_655 5_556
Zn1 K1 Zn2 147.28(4) 7_556 5_556
Zn1 K1 Zn2 56.19(2) . 5_556
Se1 K1 Zn2 130.87(4) 6_556 5_556
O4 K1 Se2 114.55(9) 4_545 2_655
O5 K1 Se2 100.08(10) 8_456 2_655
O1 K1 Se2 137.48(10) 6_556 2_655
O6 K1 Se2 68.78(8) 6_556 2_655
O2 K1 Se2 53.37(9) 4_545 2_655
O3 K1 Se2 73.05(8) . 2_655
O5 K1 Se2 24.68(7) 2_655 2_655
Zn1 K1 Se2 50.55(2) 7_556 2_655
Zn1 K1 Se2 89.15(3) . 2_655
Se1 K1 Se2 128.58(3) 6_556 2_655
Zn2 K1 Se2 97.96(3) 5_556 2_655
Se1 O1 Zn2 105.0(2) . 5_556
Se1 O1 K1 116.80(19) . 6
Zn2 O1 K1 136.51(19) 5_556 6
Se1 O2 Zn1 120.5(2) . 2
Se1 O2 K1 114.44(19) . 4
Zn1 O2 K1 112.11(16) 2 4
Se1 O3 Zn1 136.3(2) . .
Se1 O3 Zn2 91.54(17) . 5_556
Zn1 O3 Zn2 111.72(18) . 5_556
Se1 O3 K1 117.26(18) . .
Zn1 O3 K1 98.59(14) . .
Zn2 O3 K1 93.07(13) 5_556 .
Se2 O4 Zn2 114.88(19) . 7_556
Se2 O4 K1 129.42(18) . 4
Zn2 O4 K1 109.14(16) 7_556 4
Se2 O5 Zn1 122.4(2) . 8
Se2 O5 K1 126.6(2) . 8
Zn1 O5 K1 106.45(16) 8 8
Se2 O5 K1 105.71(19) . 2_655
Zn1 O5 K1 87.24(14) 8 2_655
K1 O5 K1 96.09(12) 8 2_655
Se2 O6 Zn1 114.58(19) . 4_545
Se2 O6 K1 148.8(2) . 6
Zn1 O6 K1 94.90(14) 4_545 6

loop_
_geom_bond_atom_site_label_1
_geom_bond_atom_site_label_2
_geom_bond_distance
_geom_bond_site_symmetry_2
Se1 O1 1.666(4) .
Se1 O2 1.692(4) .
Se1 O3 1.704(4) .
Se1 Zn2 2.9600(8) 5_556
Se1 K1 3.8146(14) 6
Se1 K1 3.9352(14) 4
Se2 O4 1.672(4) .
Se2 O5 1.682(4) .
Se2 O6 1.686(4) .
Se2 K1 3.8773(14) 2_655
Zn1 O2 1.938(4) 2
Zn1 O5 1.951(4) 8_456
Zn1 O3 1.952(4) .
Zn1 O6 1.972(4) 4
Zn1 K1 3.5553(14) 7_556
Zn1 K1 3.7514(14) .
Zn1 K1 4.0685(14) 3_455
Zn2 O4 2.029(4) 7_556
Zn2 O4 2.029(4) 8_456
Zn2 O1 2.053(4) 6_556
Zn2 O1 2.053(4) 5_556
Zn2 O3 2.375(4) 5_556
Zn2 O3 2.375(4) 6_556
Zn2 Se1 2.9600(8) 5_556
Zn2 Se1 2.9600(8) 6_556
Zn2 K1 3.8660(12) 5_556
Zn2 K1 3.8660(12) 6_556
K1 O4 2.692(4) 4_545
K1 O5 2.699(4) 8_456
K1 O1 2.762(4) 6_556
K1 O6 2.795(4) 6_556
K1 O2 2.921(4) 4_545
K1 O3 2.926(4) .
K1 O5 3.068(5) 2_655
K1 Zn1 3.5554(14) 7_556
K1 Se1 3.8146(14) 6_556
K1 Zn2 3.8660(12) 5_556
K1 Se2 3.8774(14) 2_655
O1 Zn2 2.053(4) 5_556
O1 K1 2.762(4) 6
O2 Zn1 1.938(4) 2
O2 K1 2.921(4) 4
O3 Zn2 2.375(4) 5_556
O4 Zn2 2.029(4) 7_556
O4 K1 2.692(4) 4
O5 Zn1 1.951(4) 8
O5 K1 2.699(4) 8
O5 K1 3.068(5) 2_655
O6 Zn1 1.972(4) 4_545
O6 K1 2.795(4) 6
